data_4347318
loop_
_publ_author_name
'Wang, Yang'
'Li, Bao'
'Qian, Hujun'
'Wu, Lixin'

_publ_section_title
;
 Controlled Triol-Derivative Bonding and Decoration Transformation on
 Cu-Centered Anderson-Evans Polyoxometalates.
;
_journal_issue 9
_journal_name_full 'Inorganic chemistry'
_journal_page_first 4271
_journal_page_last 4277
_journal_paper_doi 10.1021/acs.inorgchem.6b00008
_journal_volume 55
_journal_year 2016
_chemical_formula_moiety 'C10 H20 Cu Mo6 O24, 2(C16 H36 N), 2(C2 H4 O2)'
_chemical_formula_sum 'C46 H100 Cu Mo6 N2 O28'
_chemical_formula_weight 1768.46
_space_group_IT_number 2
_space_group_name_Hall '-P 1'
_space_group_name_H-M_alt 'P -1'
_symmetry_cell_setting triclinic
_symmetry_space_group_name_Hall '-P 1'
_symmetry_space_group_name_H-M 'P -1'
_atom_sites_solution_hydrogens geom
_atom_sites_solution_primary direct
_atom_sites_solution_secondary difmap
_audit_creation_method SHELXL-97
_cell_angle_alpha 115.01(3)
_cell_angle_beta 91.46(3)
_cell_angle_gamma 114.24(3)
_cell_formula_units_Z 1
_cell_length_a 11.547(2)
_cell_length_b 13.564(3)
_cell_length_c 13.645(3)
_cell_measurement_reflns_used 14099
_cell_measurement_temperature 293(2)
_cell_measurement_theta_max 27.67
_cell_measurement_theta_min 3.00
_cell_volume 1714.0(10)
_computing_cell_refinement RAPID-AUTO
_computing_data_collection 'RAPID-AUTO (Rigaku Corporation, 1998)'
_computing_data_reduction 'CrystalStructure (Rigaku/MSC and Rigaku Corporation, 2002)'
_computing_molecular_graphics 'SHELXTL (Sheldrick, 2008)'
_computing_publication_material SHELXL-97
_computing_structure_refinement 'SHELXL-97 (Sheldrick, 2008)'
_computing_structure_solution 'SHELXS-97 (Sheldrick, 2008)'
_diffrn_ambient_temperature 293(2)
_diffrn_measured_fraction_theta_full 0.977
_diffrn_measured_fraction_theta_max 0.977
_diffrn_measurement_device_type 'Rigaku RAXIS-RAPID'
_diffrn_measurement_method '\w scans'
_diffrn_radiation_monochromator graphite
_diffrn_radiation_source 'fine-focus sealed tube'
_diffrn_radiation_type MoK\a
_diffrn_radiation_wavelength 0.71073
_diffrn_reflns_av_R_equivalents 0.0219
_diffrn_reflns_av_sigmaI/netI 0.0305
_diffrn_reflns_limit_h_max 14
_diffrn_reflns_limit_h_min -14
_diffrn_reflns_limit_k_max 17
_diffrn_reflns_limit_k_min -17
_diffrn_reflns_limit_l_max 17
_diffrn_reflns_limit_l_min -17
_diffrn_reflns_number 16580
_diffrn_reflns_theta_full 27.48
_diffrn_reflns_theta_max 27.48
_diffrn_reflns_theta_min 3.00
_exptl_absorpt_coefficient_mu 1.442
_exptl_absorpt_correction_T_max 0.8692
_exptl_absorpt_correction_T_min 0.8236
_exptl_absorpt_correction_type multi-scan
_exptl_crystal_colour blue
_exptl_crystal_density_diffrn 1.713
_exptl_crystal_density_method 'not measured'
_exptl_crystal_description block
_exptl_crystal_F_000 895
_exptl_crystal_size_max 0.14
_exptl_crystal_size_mid 0.12
_exptl_crystal_size_min 0.10
_refine_diff_density_max 1.695
_refine_diff_density_min -0.791
_refine_diff_density_rms 0.140
_refine_ls_extinction_method none
_refine_ls_goodness_of_fit_ref 1.130
_refine_ls_hydrogen_treatment mixed
_refine_ls_matrix_type full
_refine_ls_number_parameters 383
_refine_ls_number_reflns 7668
_refine_ls_number_restraints 1
_refine_ls_restrained_S_all 1.130
_refine_ls_R_factor_all 0.0613
_refine_ls_R_factor_gt 0.0495
_refine_ls_shift/su_max 0.002
_refine_ls_shift/su_mean 0.000
_refine_ls_structure_factor_coef Fsqd
_refine_ls_weighting_details 'calc w=1/[\s^2^(Fo^2^)+(0.0958P)^2^+1.5395P] where P=(Fo^2^+2Fc^2^)/3'
_refine_ls_weighting_scheme calc
_refine_ls_wR_factor_gt 0.1530
_refine_ls_wR_factor_ref 0.1637
_reflns_number_gt 5969
_reflns_number_total 7668
_reflns_threshold_expression >2sigma(I)
_cod_data_source_file ic6b00008_si_002.cif
_cod_data_source_block 1b
_cod_original_cell_volume 1714.0(6)
_cod_database_code 4347318

loop_
_symmetry_equiv_pos_as_xyz
'x, y, z'
'-x, -y, -z'

loop_
_atom_site_label
_atom_site_type_symbol
_atom_site_fract_x
_atom_site_fract_y
_atom_site_fract_z
_atom_site_U_iso_or_equiv
_atom_site_adp_type
_atom_site_occupancy
_atom_site_symmetry_multiplicity
_atom_site_calc_flag
_atom_site_refinement_flags
C1 C 0.3283(5) 1.1083(4) 0.5098(4) 0.0416(10) Uani 1 1 d .
H1A H 0.2685 1.1188 0.4687 0.050 Uiso 1 1 calc R
H1B H 0.4024 1.1885 0.5558 0.050 Uiso 1 1 calc R
C2 C 0.3528(5) 1.0536(4) 0.6636(4) 0.0405(10) Uani 1 1 d .
H2A H 0.4271 1.1347 0.7058 0.049 Uiso 1 1 calc R
H2B H 0.3078 1.0320 0.7161 0.049 Uiso 1 1 calc R
C3 C 0.1376(5) 0.9341(5) 0.5189(5) 0.0499(12) Uani 1 1 d .
H3A H 0.0941 0.9094 0.5705 0.060 Uiso 1 1 calc R
H3B H 0.0776 0.9429 0.4762 0.060 Uiso 1 1 calc R
C4 C 0.2591(5) 1.0588(5) 0.5854(4) 0.0442(10) Uani 1 1 d .
C5 C 0.2136(6) 1.1501(6) 0.6615(6) 0.0649(15) Uani 1 1 d .
H5A H 0.2884 1.2256 0.7126 0.097 Uiso 1 1 calc R
H5B H 0.1591 1.1159 0.7025 0.097 Uiso 1 1 calc R
H5C H 0.1647 1.1657 0.6170 0.097 Uiso 1 1 calc R
C6 C 0.8577(7) 0.3769(6) 0.2630(5) 0.0664(16) Uani 1 1 d .
H6A H 0.7806 0.3163 0.2695 0.080 Uiso 1 1 calc R
H6B H 0.9321 0.3935 0.3133 0.080 Uiso 1 1 calc R
C7 C 0.8461(6) 0.4874(7) 0.3034(5) 0.0684(17) Uani 1 1 d .
H7A H 0.7722 0.4729 0.2540 0.082 Uiso 1 1 calc R
H7B H 0.9241 0.5504 0.3006 0.082 Uiso 1 1 calc R
C8 C 0.8282(9) 0.5340(8) 0.4183(7) 0.092(2) Uani 1 1 d .
H8A H 0.7517 0.4688 0.4201 0.111 Uiso 1 1 calc R
H8B H 0.9030 0.5483 0.4665 0.111 Uiso 1 1 calc R
C9 C 0.8130(10) 0.6435(8) 0.4666(8) 0.107(3) Uani 1 1 d .
H9A H 0.8763 0.7043 0.4509 0.161 Uiso 1 1 calc R
H9B H 0.8261 0.6747 0.5458 0.161 Uiso 1 1 calc R
H9C H 0.7265 0.6247 0.4355 0.161 Uiso 1 1 calc R
C10 C 0.7614(7) 0.2972(7) 0.0616(5) 0.0735(18) Uani 1 1 d .
H10A H 0.7744 0.3785 0.0781 0.088 Uiso 1 1 calc R
H10B H 0.7707 0.2588 -0.0139 0.088 Uiso 1 1 calc R
C11 C 0.6268(7) 0.2272(7) 0.0616(6) 0.082(2) Uani 1 1 d .
H11A H 0.6200 0.2537 0.1383 0.099 Uiso 1 1 calc R
H11B H 0.6061 0.1413 0.0287 0.099 Uiso 1 1 calc R
C12 C 0.5280(7) 0.2374(9) 0.0021(7) 0.092(3) Uani 1 1 d .
H12A H 0.5501 0.3237 0.0360 0.110 Uiso 1 1 calc R
H12B H 0.5380 0.2132 -0.0737 0.110 Uiso 1 1 calc R
C13 C 0.3953(10) 0.1723(13) -0.0042(9) 0.156(6) Uani 1 1 d .
H13A H 0.3698 0.0861 -0.0380 0.233 Uiso 1 1 calc R
H13B H 0.3444 0.1867 -0.0483 0.233 Uiso 1 1 calc R
H13C H 0.3805 0.1995 0.0694 0.233 Uiso 1 1 calc R
C14 C 0.8607(7) 0.1930(6) 0.1180(7) 0.0755(19) Uani 1 1 d .
H14A H 0.7834 0.1539 0.1408 0.091 Uiso 1 1 calc R
H14B H 0.8434 0.1434 0.0380 0.091 Uiso 1 1 calc R
C15 C 0.9662(8) 0.1861(8) 0.1687(8) 0.089(2) Uani 1 1 d .
H15A H 0.9890 0.2412 0.2481 0.106 Uiso 1 1 calc R
H15B H 1.0415 0.2182 0.1405 0.106 Uiso 1 1 calc R
C16 C 0.9467(9) 0.0670(8) 0.1541(8) 0.095(3) Uani 1 1 d .
H16A H 0.8787 0.0400 0.1909 0.114 Uiso 1 1 calc R
H16B H 0.9127 0.0093 0.0751 0.114 Uiso 1 1 calc R
C17 C 1.0554(12) 0.0561(13) 0.1927(11) 0.147(5) Uani 1 1 d .
H17A H 1.1276 0.0898 0.1634 0.220 Uiso 1 1 calc R
H17B H 1.0306 -0.0290 0.1678 0.220 Uiso 1 1 calc R
H17C H 1.0808 0.1002 0.2726 0.220 Uiso 1 1 calc R
C18 C 1.0033(6) 0.3998(6) 0.1352(5) 0.0663(16) Uani 1 1 d .
H18A H 0.9999 0.4738 0.1454 0.080 Uiso 1 1 calc R
H18B H 1.0690 0.4232 0.1975 0.080 Uiso 1 1 calc R
C19 C 1.0463(8) 0.3515(7) 0.0313(6) 0.080(2) Uani 1 1 d .
H19A H 1.0473 0.2766 0.0211 0.096 Uiso 1 1 calc R
H19B H 0.9799 0.3286 -0.0302 0.096 Uiso 1 1 calc R
C20 C 1.1701(10) 0.4279(10) 0.0213(11) 0.122(4) Uani 1 1 d .
H20A H 1.1659 0.5004 0.0281 0.146 Uiso 1 1 calc R
H20B H 1.2344 0.4551 0.0864 0.146 Uiso 1 1 calc R
C21 C 1.2231(13) 0.3879(11) -0.0719(9) 0.135(5) Uani 1 1 d .
H21A H 1.1592 0.3081 -0.1285 0.203 Uiso 1 1 calc R
H21B H 1.2996 0.3838 -0.0494 0.203 Uiso 1 1 calc R
H21C H 1.2462 0.4450 -0.1010 0.203 Uiso 1 1 calc R
C22 C 0.4303(14) 0.4216(10) 0.2829(11) 0.153(5) Uani 1 1 d .
H22A H 0.4813 0.4257 0.2289 0.230 Uiso 1 1 calc R
H22B H 0.3446 0.3530 0.2462 0.230 Uiso 1 1 calc R
H22C H 0.4724 0.4115 0.3371 0.230 Uiso 1 1 calc R
C23 C 0.4193(8) 0.5365(7) 0.3393(8) 0.086(2) Uani 1 1 d .
Cu1 Cu 0.5000 1.0000 0.5000 0.02765(16) Uani 1 2 d S
Mo1 Mo 0.47030(4) 1.07259(4) 0.29976(3) 0.03984(14) Uani 1 1 d .
Mo2 Mo 0.22158(4) 0.83681(4) 0.29765(3) 0.04102(14) Uani 1 1 d .
Mo3 Mo 0.25104(4) 0.76200(4) 0.50726(3) 0.03860(13) Uani 1 1 d .
N1 N 0.8744(4) 0.3143(4) 0.1395(3) 0.0439(9) Uani 1 1 d .
O1 O 0.5638(4) 1.0719(4) 0.2055(3) 0.0595(10) Uani 1 1 d .
O2 O 0.5947(3) 1.2292(3) 0.4305(3) 0.0411(7) Uani 1 1 d .
O3 O 0.3692(4) 1.1250(4) 0.2752(4) 0.0648(11) Uani 1 1 d .
O4 O 0.3734(3) 1.0300(3) 0.4325(2) 0.0316(6) Uani 1 1 d .
O5 O 0.3548(4) 0.8963(3) 0.2311(3) 0.0460(8) Uani 1 1 d .
O6 O 0.6005(3) 1.0329(3) 0.3944(2) 0.0318(6) Uani 1 1 d .
O7 O 0.1224(4) 0.8977(4) 0.2887(4) 0.0625(11) Uani 1 1 d .
O8 O 0.1658(3) 0.8385(3) 0.4438(3) 0.0411(7) Uani 1 1 d .
O9 O 0.1358(4) 0.6860(4) 0.2025(3) 0.0672(12) Uani 1 1 d .
O10 O 0.3472(3) 0.7997(3) 0.3835(2) 0.0369(7) Uani 1 1 d D
H10 H 0.3659 0.7440 0.3398 0.055 Uiso 1 1 d RD
O11 O 0.1642(4) 0.6097(3) 0.4155(3) 0.0594(10) Uani 1 1 d .
O12 O 0.1706(4) 0.7842(4) 0.6114(3) 0.0576(10) Uani 1 1 d .
O13 O 0.4383(7) 0.5741(6) 0.4519(6) 0.1054(19) Uani 1 1 d .
H13 H 0.4343 0.6388 0.4840 0.158 Uiso 1 1 calc R
O14 O 0.4128(6) 0.5987(5) 0.3003(5) 0.0959(17) Uani 1 1 d .

loop_
_atom_site_aniso_label
_atom_site_aniso_U_11
_atom_site_aniso_U_22
_atom_site_aniso_U_33
_atom_site_aniso_U_23
_atom_site_aniso_U_13
_atom_site_aniso_U_12
C1 0.043(2) 0.040(2) 0.050(3) 0.023(2) 0.012(2) 0.025(2)
C2 0.043(2) 0.044(3) 0.035(2) 0.020(2) 0.0182(19) 0.020(2)
C3 0.035(2) 0.056(3) 0.065(3) 0.032(3) 0.017(2) 0.023(2)
C4 0.044(3) 0.045(3) 0.051(3) 0.023(2) 0.021(2) 0.027(2)
C5 0.068(4) 0.066(4) 0.073(4) 0.029(3) 0.033(3) 0.046(3)
C6 0.064(4) 0.070(4) 0.052(3) 0.032(3) 0.002(3) 0.018(3)
C7 0.051(3) 0.078(4) 0.056(3) 0.024(3) 0.013(3) 0.020(3)
C8 0.097(6) 0.089(6) 0.080(5) 0.029(5) 0.018(4) 0.046(5)
C9 0.103(7) 0.095(6) 0.096(6) 0.022(5) 0.042(5) 0.046(6)
C10 0.076(4) 0.079(5) 0.054(3) 0.030(3) 0.001(3) 0.029(4)
C11 0.080(5) 0.078(5) 0.060(4) 0.017(4) -0.004(3) 0.030(4)
C12 0.060(4) 0.113(7) 0.074(4) 0.022(5) 0.006(3) 0.040(4)
C13 0.086(7) 0.200(13) 0.102(7) -0.006(8) -0.012(5) 0.081(8)
C14 0.086(5) 0.068(4) 0.091(5) 0.053(4) 0.038(4) 0.035(4)
C15 0.093(5) 0.131(7) 0.117(6) 0.101(6) 0.059(5) 0.071(5)
C16 0.113(6) 0.103(6) 0.132(7) 0.081(6) 0.061(6) 0.078(6)
C17 0.166(11) 0.214(14) 0.194(12) 0.153(12) 0.084(10) 0.145(11)
C18 0.071(4) 0.063(4) 0.063(4) 0.038(3) 0.017(3) 0.022(3)
C19 0.127(6) 0.071(4) 0.070(4) 0.047(4) 0.051(4) 0.055(4)
C20 0.106(7) 0.136(9) 0.190(11) 0.117(9) 0.095(8) 0.071(7)
C21 0.214(13) 0.141(9) 0.142(9) 0.097(8) 0.128(10) 0.127(10)
C22 0.187(13) 0.091(8) 0.155(11) 0.011(7) 0.033(9) 0.093(9)
C23 0.088(5) 0.061(4) 0.097(6) 0.023(4) 0.019(4) 0.041(4)
Cu1 0.0287(3) 0.0319(4) 0.0244(3) 0.0166(3) 0.0059(3) 0.0124(3)
Mo1 0.0465(2) 0.0412(2) 0.0314(2) 0.02410(18) 0.00328(16) 0.01327(19)
Mo2 0.0380(2) 0.0372(2) 0.0353(2) 0.01916(18) -0.00682(16) 0.00550(18)
Mo3 0.0364(2) 0.0368(2) 0.0388(2) 0.02397(18) 0.00682(16) 0.00768(17)
N1 0.049(2) 0.037(2) 0.043(2) 0.0237(18) 0.0055(17) 0.0137(18)
O1 0.076(3) 0.058(2) 0.0433(19) 0.0334(19) 0.0197(18) 0.020(2)
O2 0.0443(18) 0.0373(17) 0.0411(16) 0.0237(15) 0.0037(14) 0.0136(14)
O3 0.067(3) 0.064(3) 0.067(3) 0.042(2) -0.004(2) 0.024(2)
O4 0.0328(15) 0.0331(15) 0.0308(14) 0.0171(12) 0.0052(11) 0.0151(12)
O5 0.056(2) 0.0450(19) 0.0261(14) 0.0185(14) 0.0015(13) 0.0131(16)
O6 0.0335(15) 0.0367(16) 0.0291(13) 0.0200(13) 0.0107(11) 0.0151(13)
O7 0.044(2) 0.067(3) 0.074(3) 0.041(2) -0.0064(18) 0.0170(19)
O8 0.0306(15) 0.0420(18) 0.0477(18) 0.0268(15) 0.0049(13) 0.0089(14)
O9 0.075(3) 0.044(2) 0.050(2) 0.0205(18) -0.0162(19) 0.003(2)
O10 0.0395(16) 0.0353(16) 0.0301(14) 0.0149(13) 0.0033(12) 0.0133(14)
O11 0.058(2) 0.039(2) 0.061(2) 0.0249(18) -0.0014(18) 0.0055(18)
O12 0.053(2) 0.064(2) 0.061(2) 0.043(2) 0.0220(18) 0.0183(19)
O13 0.122(5) 0.079(4) 0.120(5) 0.041(4) 0.026(4) 0.057(4)
O14 0.114(5) 0.072(3) 0.074(3) 0.015(3) 0.006(3) 0.041(3)

loop_
_atom_type_symbol
_atom_type_description
_atom_type_scat_dispersion_real
_atom_type_scat_dispersion_imag
_atom_type_scat_source
C C 0.0033 0.0016 'International Tables Vol C Tables 4.2.6.8 and 6.1.1.4'
H H 0.0000 0.0000 'International Tables Vol C Tables 4.2.6.8 and 6.1.1.4'
Cu Cu 0.3201 1.2651 'International Tables Vol C Tables 4.2.6.8 and 6.1.1.4'
Mo Mo -1.6832 0.6857 'International Tables Vol C Tables 4.2.6.8 and 6.1.1.4'
N N 0.0061 0.0033 'International Tables Vol C Tables 4.2.6.8 and 6.1.1.4'
O O 0.0106 0.0060 'International Tables Vol C Tables 4.2.6.8 and 6.1.1.4'

loop_
_geom_angle_atom_site_label_1
_geom_angle_atom_site_label_2
_geom_angle_atom_site_label_3
_geom_angle
_geom_angle_site_symmetry_1
_geom_angle_site_symmetry_3
O4 C1 C4 113.4(4) . .
O4 C1 H1A 108.9 . .
C4 C1 H1A 108.9 . .
O4 C1 H1B 108.9 . .
C4 C1 H1B 108.9 . .
H1A C1 H1B 107.7 . .
O6 C2 C4 113.3(4) 2_676 .
O6 C2 H2A 108.9 2_676 .
C4 C2 H2A 108.9 . .
O6 C2 H2B 108.9 2_676 .
C4 C2 H2B 108.9 . .
H2A C2 H2B 107.7 . .
O8 C3 C4 113.8(4) . .
O8 C3 H3A 108.8 . .
C4 C3 H3A 108.8 . .
O8 C3 H3B 108.8 . .
C4 C3 H3B 108.8 . .
H3A C3 H3B 107.7 . .
C3 C4 C1 112.0(4) . .
C3 C4 C5 107.6(4) . .
C1 C4 C5 107.6(4) . .
C3 C4 C2 111.3(4) . .
C1 C4 C2 112.0(4) . .
C5 C4 C2 106.1(4) . .
C4 C5 H5A 109.5 . .
C4 C5 H5B 109.5 . .
H5A C5 H5B 109.5 . .
C4 C5 H5C 109.5 . .
H5A C5 H5C 109.5 . .
H5B C5 H5C 109.5 . .
C7 C6 N1 119.9(5) . .
C7 C6 H6A 107.4 . .
N1 C6 H6A 107.4 . .
C7 C6 H6B 107.4 . .
N1 C6 H6B 107.4 . .
H6A C6 H6B 106.9 . .
C6 C7 C8 114.3(7) . .
C6 C7 H7A 108.7 . .
C8 C7 H7A 108.7 . .
C6 C7 H7B 108.7 . .
C8 C7 H7B 108.7 . .
H7A C7 H7B 107.6 . .
C9 C8 C7 119.0(8) . .
C9 C8 H8A 107.6 . .
C7 C8 H8A 107.6 . .
C9 C8 H8B 107.6 . .
C7 C8 H8B 107.6 . .
H8A C8 H8B 107.0 . .
C8 C9 H9A 109.5 . .
C8 C9 H9B 109.5 . .
H9A C9 H9B 109.5 . .
C8 C9 H9C 109.5 . .
H9A C9 H9C 109.5 . .
H9B C9 H9C 109.5 . .
C11 C10 N1 120.3(6) . .
C11 C10 H10A 107.3 . .
N1 C10 H10A 107.3 . .
C11 C10 H10B 107.3 . .
N1 C10 H10B 107.3 . .
H10A C10 H10B 106.9 . .
C10 C11 C12 115.8(7) . .
C10 C11 H11A 108.3 . .
C12 C11 H11A 108.3 . .
C10 C11 H11B 108.3 . .
C12 C11 H11B 108.3 . .
H11A C11 H11B 107.4 . .
C13 C12 C11 120.4(10) . .
C13 C12 H12A 107.2 . .
C11 C12 H12A 107.2 . .
C13 C12 H12B 107.2 . .
C11 C12 H12B 107.2 . .
H12A C12 H12B 106.9 . .
C12 C13 H13A 109.5 . .
C12 C13 H13B 109.5 . .
H13A C13 H13B 109.5 . .
C12 C13 H13C 109.5 . .
H13A C13 H13C 109.5 . .
H13B C13 H13C 109.5 . .
C15 C14 N1 119.7(7) . .
C15 C14 H14A 107.4 . .
N1 C14 H14A 107.4 . .
C15 C14 H14B 107.4 . .
N1 C14 H14B 107.4 . .
H14A C14 H14B 106.9 . .
C14 C15 C16 118.8(8) . .
C14 C15 H15A 107.6 . .
C16 C15 H15A 107.6 . .
C14 C15 H15B 107.6 . .
C16 C15 H15B 107.6 . .
H15A C15 H15B 107.1 . .
C17 C16 C15 119.4(10) . .
C17 C16 H16A 107.5 . .
C15 C16 H16A 107.5 . .
C17 C16 H16B 107.5 . .
C15 C16 H16B 107.5 . .
H16A C16 H16B 107.0 . .
C16 C17 H17A 109.5 . .
C16 C17 H17B 109.5 . .
H17A C17 H17B 109.5 . .
C16 C17 H17C 109.5 . .
H17A C17 H17C 109.5 . .
H17B C17 H17C 109.5 . .
C19 C18 N1 115.8(6) . .
C19 C18 H18A 108.3 . .
N1 C18 H18A 108.3 . .
C19 C18 H18B 108.3 . .
N1 C18 H18B 108.3 . .
H18A C18 H18B 107.4 . .
C20 C19 C18 119.2(8) . .
C20 C19 H19A 107.5 . .
C18 C19 H19A 107.5 . .
C20 C19 H19B 107.5 . .
C18 C19 H19B 107.5 . .
H19A C19 H19B 107.0 . .
C21 C20 C19 123.4(11) . .
C21 C20 H20A 106.5 . .
C19 C20 H20A 106.5 . .
C21 C20 H20B 106.5 . .
C19 C20 H20B 106.5 . .
H20A C20 H20B 106.5 . .
C20 C21 H21A 109.5 . .
C20 C21 H21B 109.5 . .
H21A C21 H21B 109.5 . .
C20 C21 H21C 109.5 . .
H21A C21 H21C 109.5 . .
H21B C21 H21C 109.5 . .
C23 C22 H22A 109.5 . .
C23 C22 H22B 109.5 . .
H22A C22 H22B 109.5 . .
C23 C22 H22C 109.5 . .
H22A C22 H22C 109.5 . .
H22B C22 H22C 109.5 . .
O14 C23 O13 122.7(7) . .
O14 C23 C22 127.8(10) . .
O13 C23 C22 108.8(9) . .
O6 Cu1 O6 180.000(1) 2_676 .
O6 Cu1 O4 94.22(13) 2_676 .
O6 Cu1 O4 85.78(13) . .
O6 Cu1 O4 85.78(13) 2_676 2_676
O6 Cu1 O4 94.22(13) . 2_676
O4 Cu1 O4 180.000(1) . 2_676
O6 Cu1 O10 80.75(12) 2_676 .
O6 Cu1 O10 99.25(12) . .
O4 Cu1 O10 80.90(12) . .
O4 Cu1 O10 99.10(12) 2_676 .
O6 Cu1 O10 99.25(12) 2_676 2_676
O6 Cu1 O10 80.75(12) . 2_676
O4 Cu1 O10 99.10(12) . 2_676
O4 Cu1 O10 80.90(12) 2_676 2_676
O10 Cu1 O10 180.000(1) . 2_676
O3 Mo1 O1 106.2(2) . .
O3 Mo1 O5 101.97(19) . .
O1 Mo1 O5 98.30(18) . .
O3 Mo1 O2 95.79(18) . .
O1 Mo1 O2 99.22(17) . .
O5 Mo1 O2 150.40(13) . .
O3 Mo1 O4 93.59(18) . .
O1 Mo1 O4 159.50(16) . .
O5 Mo1 O4 71.89(12) . .
O2 Mo1 O4 83.63(12) . .
O3 Mo1 O6 160.36(17) . .
O1 Mo1 O6 90.86(17) . .
O5 Mo1 O6 84.61(13) . .
O2 Mo1 O6 71.47(12) . .
O4 Mo1 O6 70.66(10) . .
O7 Mo2 O9 104.4(2) . .
O7 Mo2 O5 104.41(18) . .
O9 Mo2 O5 102.5(2) . .
O7 Mo2 O8 88.34(18) . .
O9 Mo2 O8 102.34(18) . .
O5 Mo2 O8 148.08(13) . .
O7 Mo2 O10 155.22(18) . .
O9 Mo2 O10 91.54(17) . .
O5 Mo2 O10 90.09(14) . .
O8 Mo2 O10 69.56(12) . .
O7 Mo2 O4 88.23(16) . .
O9 Mo2 O4 167.32(18) . .
O5 Mo2 O4 73.15(13) . .
O8 Mo2 O4 78.24(12) . .
O10 Mo2 O4 76.70(11) . .
O11 Mo3 O12 104.5(2) . .
O11 Mo3 O2 101.73(19) . 2_676
O12 Mo3 O2 104.56(18) . 2_676
O11 Mo3 O8 102.07(17) . .
O12 Mo3 O8 89.74(17) . .
O2 Mo3 O8 148.04(13) 2_676 .
O11 Mo3 O10 91.82(17) . .
O12 Mo3 O10 156.48(17) . .
O2 Mo3 O10 88.19(13) 2_676 .
O8 Mo3 O10 70.05(13) . .
O11 Mo3 O6 167.35(17) . 2_676
O12 Mo3 O6 88.12(16) . 2_676
O2 Mo3 O6 73.37(13) 2_676 2_676
O8 Mo3 O6 78.81(12) . 2_676
O10 Mo3 O6 76.53(11) . 2_676
C14 N1 C18 115.0(5) . .
C14 N1 C10 110.0(5) . .
C18 N1 C10 111.4(4) . .
C14 N1 C6 106.0(4) . .
C18 N1 C6 107.1(4) . .
C10 N1 C6 106.7(5) . .
Mo3 O2 Mo1 117.72(18) 2_676 .
C1 O4 Cu1 115.3(3) . .
C1 O4 Mo2 118.8(3) . .
Cu1 O4 Mo2 103.97(13) . .
C1 O4 Mo1 121.9(2) . .
Cu1 O4 Mo1 101.72(12) . .
Mo2 O4 Mo1 91.18(11) . .
Mo2 O5 Mo1 118.99(18) . .
C2 O6 Cu1 114.9(2) 2_676 .
C2 O6 Mo3 118.7(3) 2_676 2_676
Cu1 O6 Mo3 104.44(13) . 2_676
C2 O6 Mo1 121.6(2) 2_676 .
Cu1 O6 Mo1 101.84(12) . .
Mo3 O6 Mo1 91.67(11) 2_676 .
C3 O8 Mo3 119.6(3) . .
C3 O8 Mo2 120.9(3) . .
Mo3 O8 Mo2 111.59(16) . .
Mo3 O10 Mo2 105.76(14) . .
Mo3 O10 Cu1 97.84(12) . .
Mo2 O10 Cu1 97.84(13) . .
Mo3 O10 H10 114.6 . .
Mo2 O10 H10 113.8 . .
Cu1 O10 H10 124.1 . .
C23 O13 H13 109.5 . .

loop_
_geom_bond_atom_site_label_1
_geom_bond_atom_site_label_2
_geom_bond_distance
_geom_bond_site_symmetry_2
C1 O4 1.431(6) .
C1 C4 1.530(7) .
C1 H1A 0.9700 .
C1 H1B 0.9700 .
C2 O6 1.432(6) 2_676
C2 C4 1.543(7) .
C2 H2A 0.9700 .
C2 H2B 0.9700 .
C3 O8 1.441(6) .
C3 C4 1.530(7) .
C3 H3A 0.9700 .
C3 H3B 0.9700 .
C4 C5 1.536(7) .
C5 H5A 0.9600 .
C5 H5B 0.9600 .
C5 H5C 0.9600 .
C6 C7 1.428(10) .
C6 N1 1.593(7) .
C6 H6A 0.9700 .
C6 H6B 0.9700 .
C7 C8 1.478(10) .
C7 H7A 0.9700 .
C7 H7B 0.9700 .
C8 C9 1.437(12) .
C8 H8A 0.9700 .
C8 H8B 0.9700 .
C9 H9A 0.9600 .
C9 H9B 0.9600 .
C9 H9C 0.9600 .
C10 C11 1.452(10) .
C10 N1 1.535(7) .
C10 H10A 0.9700 .
C10 H10B 0.9700 .
C11 C12 1.469(10) .
C11 H11A 0.9700 .
C11 H11B 0.9700 .
C12 C13 1.398(13) .
C12 H12A 0.9700 .
C12 H12B 0.9700 .
C13 H13A 0.9600 .
C13 H13B 0.9600 .
C13 H13C 0.9600 .
C14 C15 1.440(10) .
C14 N1 1.483(7) .
C14 H14A 0.9700 .
C14 H14B 0.9700 .
C15 C16 1.459(10) .
C15 H15A 0.9700 .
C15 H15B 0.9700 .
C16 C17 1.436(12) .
C16 H16A 0.9700 .
C16 H16B 0.9700 .
C17 H17A 0.9600 .
C17 H17B 0.9600 .
C17 H17C 0.9600 .
C18 C19 1.485(9) .
C18 N1 1.486(7) .
C18 H18A 0.9700 .
C18 H18B 0.9700 .
C19 C20 1.431(11) .
C19 H19A 0.9700 .
C19 H19B 0.9700 .
C20 C21 1.420(12) .
C20 H20A 0.9700 .
C20 H20B 0.9700 .
C21 H21A 0.9600 .
C21 H21B 0.9600 .
C21 H21C 0.9600 .
C22 C23 1.480(12) .
C22 H22A 0.9600 .
C22 H22B 0.9600 .
C22 H22C 0.9600 .
C23 O14 1.196(10) .
C23 O13 1.377(11) .
Cu1 O6 1.957(3) 2_676
Cu1 O6 1.957(3) .
Cu1 O4 1.972(3) .
Cu1 O4 1.972(3) 2_676
Cu1 O10 2.300(3) .
Cu1 O10 2.300(3) 2_676
Mo1 O3 1.686(4) .
Mo1 O1 1.700(4) .
Mo1 O5 1.948(4) .
Mo1 O2 1.979(4) .
Mo1 O4 2.307(3) .
Mo1 O6 2.317(3) .
Mo2 O7 1.692(4) .
Mo2 O9 1.696(4) .
Mo2 O5 1.875(4) .
Mo2 O8 2.105(3) .
Mo2 O10 2.177(3) .
Mo2 O4 2.305(3) .
Mo3 O11 1.700(4) .
Mo3 O12 1.705(4) .
Mo3 O2 1.889(3) 2_676
Mo3 O8 2.086(3) .
Mo3 O10 2.170(3) .
Mo3 O6 2.300(3) 2_676
O2 Mo3 1.889(3) 2_676
O6 C2 1.432(6) 2_676
O6 Mo3 2.300(3) 2_676
O10 H10 0.8556 .
O13 H13 0.8200 .

loop_
_geom_torsion_atom_site_label_1
_geom_torsion_atom_site_label_2
_geom_torsion_atom_site_label_3
_geom_torsion_atom_site_label_4
_geom_torsion
_geom_torsion_site_symmetry_1
_geom_torsion_site_symmetry_4
O8 C3 C4 C1 62.3(6) . .
O8 C3 C4 C5 -179.6(4) . .
O8 C3 C4 C2 -63.9(5) . .
O4 C1 C4 C3 -60.7(5) . .
O4 C1 C4 C5 -178.7(4) . .
O4 C1 C4 C2 65.1(5) . .
O6 C2 C4 C3 60.3(5) 2_676 .
O6 C2 C4 C1 -65.9(5) 2_676 .
O6 C2 C4 C5 177.0(4) 2_676 .
N1 C6 C7 C8 178.7(6) . .
C6 C7 C8 C9 -178.9(8) . .
N1 C10 C11 C12 167.8(6) . .
C10 C11 C12 C13 179.1(8) . .
N1 C14 C15 C16 174.9(6) . .
C14 C15 C16 C17 172.6(9) . .
N1 C18 C19 C20 -179.3(7) . .
C18 C19 C20 C21 176.5(9) . .
C15 C14 N1 C18 43.4(8) . .
C15 C14 N1 C10 170.2(6) . .
C15 C14 N1 C6 -74.7(7) . .
C19 C18 N1 C14 54.4(8) . .
C19 C18 N1 C10 -71.6(7) . .
C19 C18 N1 C6 172.0(6) . .
C11 C10 N1 C14 57.6(8) . .
C11 C10 N1 C18 -173.7(7) . .
C11 C10 N1 C6 -57.0(8) . .
C7 C6 N1 C14 -170.6(6) . .
C7 C6 N1 C18 66.1(7) . .
C7 C6 N1 C10 -53.3(7) . .
O3 Mo1 O2 Mo3 -173.8(2) . 2_676
O1 Mo1 O2 Mo3 -66.3(2) . 2_676
O5 Mo1 O2 Mo3 59.3(4) . 2_676
O4 Mo1 O2 Mo3 93.19(17) . 2_676
O6 Mo1 O2 Mo3 21.49(15) . 2_676
C4 C1 O4 Cu1 -59.9(4) . .
C4 C1 O4 Mo2 64.4(4) . .
C4 C1 O4 Mo1 176.1(3) . .
O6 Cu1 O4 C1 46.0(3) 2_676 .
O6 Cu1 O4 C1 -134.0(3) . .
O4 Cu1 O4 C1 -102(100) 2_676 .
O10 Cu1 O4 C1 126.0(3) . .
O10 Cu1 O4 C1 -54.0(3) 2_676 .
O6 Cu1 O4 Mo2 -85.75(13) 2_676 .
O6 Cu1 O4 Mo2 94.25(13) . .
O4 Cu1 O4 Mo2 126(100) 2_676 .
O10 Cu1 O4 Mo2 -5.84(11) . .
O10 Cu1 O4 Mo2 174.16(11) 2_676 .
O6 Cu1 O4 Mo1 -179.96(12) 2_676 .
O6 Cu1 O4 Mo1 0.04(12) . .
O4 Cu1 O4 Mo1 32(100) 2_676 .
O10 Cu1 O4 Mo1 -100.04(13) . .
O10 Cu1 O4 Mo1 79.96(13) 2_676 .
O7 Mo2 O4 C1 36.7(3) . .
O9 Mo2 O4 C1 -145.9(7) . .
O5 Mo2 O4 C1 142.4(3) . .
O8 Mo2 O4 C1 -51.9(3) . .
O10 Mo2 O4 C1 -123.4(3) . .
O7 Mo2 O4 Cu1 166.43(18) . .
O9 Mo2 O4 Cu1 -16.2(8) . .
O5 Mo2 O4 Cu1 -87.94(16) . .
O8 Mo2 O4 Cu1 77.75(14) . .
O10 Mo2 O4 Cu1 6.26(11) . .
O7 Mo2 O4 Mo1 -91.19(17) . .
O9 Mo2 O4 Mo1 86.2(7) . .
O5 Mo2 O4 Mo1 14.45(13) . .
O8 Mo2 O4 Mo1 -179.86(12) . .
O10 Mo2 O4 Mo1 108.65(12) . .
O3 Mo1 O4 C1 -38.0(3) . .
O1 Mo1 O4 C1 156.7(5) . .
O5 Mo1 O4 C1 -139.5(3) . .
O2 Mo1 O4 C1 57.4(3) . .
O6 Mo1 O4 C1 130.0(3) . .
O3 Mo1 O4 Cu1 -168.03(18) . .
O1 Mo1 O4 Cu1 26.7(5) . .
O5 Mo1 O4 Cu1 90.54(16) . .
O2 Mo1 O4 Cu1 -72.60(14) . .
O6 Mo1 O4 Cu1 -0.04(11) . .
O3 Mo1 O4 Mo2 87.44(17) . .
O1 Mo1 O4 Mo2 -77.8(5) . .
O5 Mo1 O4 Mo2 -13.99(13) . .
O2 Mo1 O4 Mo2 -177.12(12) . .
O6 Mo1 O4 Mo2 -104.57(12) . .
O7 Mo2 O5 Mo1 63.9(2) . .
O9 Mo2 O5 Mo1 172.6(2) . .
O8 Mo2 O5 Mo1 -47.0(4) . .
O10 Mo2 O5 Mo1 -95.8(2) . .
O4 Mo2 O5 Mo1 -19.73(16) . .
O3 Mo1 O5 Mo2 -70.0(2) . .
O1 Mo1 O5 Mo2 -178.7(2) . .
O2 Mo1 O5 Mo2 55.6(4) . .
O4 Mo1 O5 Mo2 19.86(16) . .
O6 Mo1 O5 Mo2 91.25(19) . .
O6 Cu1 O6 C2 88(100) 2_676 2_676
O4 Cu1 O6 C2 -133.5(3) . 2_676
O4 Cu1 O6 C2 46.5(3) 2_676 2_676
O10 Cu1 O6 C2 -53.4(3) . 2_676
O10 Cu1 O6 C2 126.6(3) 2_676 2_676
O6 Cu1 O6 Mo3 -44(100) 2_676 2_676
O4 Cu1 O6 Mo3 94.82(14) . 2_676
O4 Cu1 O6 Mo3 -85.18(14) 2_676 2_676
O10 Cu1 O6 Mo3 174.87(11) . 2_676
O10 Cu1 O6 Mo3 -5.13(11) 2_676 2_676
O6 Cu1 O6 Mo1 -139(100) 2_676 .
O4 Cu1 O6 Mo1 -0.04(12) . .
O4 Cu1 O6 Mo1 179.96(12) 2_676 .
O10 Cu1 O6 Mo1 80.01(14) . .
O10 Cu1 O6 Mo1 -99.99(14) 2_676 .
O3 Mo1 O6 C2 167.5(5) . 2_676
O1 Mo1 O6 C2 -41.6(3) . 2_676
O5 Mo1 O6 C2 56.7(3) . 2_676
O2 Mo1 O6 C2 -141.0(3) . 2_676
O4 Mo1 O6 C2 129.3(3) . 2_676
O3 Mo1 O6 Cu1 38.2(5) . .
O1 Mo1 O6 Cu1 -170.89(17) . .
O5 Mo1 O6 Cu1 -72.64(15) . .
O2 Mo1 O6 Cu1 89.67(15) . .
O4 Mo1 O6 Cu1 0.04(11) . .
O3 Mo1 O6 Mo3 -66.9(5) . 2_676
O1 Mo1 O6 Mo3 83.98(16) . 2_676
O5 Mo1 O6 Mo3 -177.77(12) . 2_676
O2 Mo1 O6 Mo3 -15.46(12) . 2_676
O4 Mo1 O6 Mo3 -105.09(12) . 2_676
C4 C3 O8 Mo3 74.3(5) . .
C4 C3 O8 Mo2 -72.1(5) . .
O11 Mo3 O8 C3 137.2(3) . .
O12 Mo3 O8 C3 32.4(3) . .
O2 Mo3 O8 C3 -85.5(4) 2_676 .
O10 Mo3 O8 C3 -135.3(3) . .
O6 Mo3 O8 C3 -55.7(3) 2_676 .
O11 Mo3 O8 Mo2 -73.5(2) . .
O12 Mo3 O8 Mo2 -178.25(18) . .
O2 Mo3 O8 Mo2 63.8(3) 2_676 .
O10 Mo3 O8 Mo2 14.04(13) . .
O6 Mo3 O8 Mo2 93.61(15) 2_676 .
O7 Mo2 O8 C3 -33.7(3) . .
O9 Mo2 O8 C3 -138.1(3) . .
O5 Mo2 O8 C3 81.4(4) . .
O10 Mo2 O8 C3 134.9(3) . .
O4 Mo2 O8 C3 54.8(3) . .
O7 Mo2 O8 Mo3 177.40(19) . .
O9 Mo2 O8 Mo3 73.0(2) . .
O5 Mo2 O8 Mo3 -67.5(3) . .
O10 Mo2 O8 Mo3 -14.04(13) . .
O4 Mo2 O8 Mo3 -94.07(15) . .
O11 Mo3 O10 Mo2 89.08(19) . .
O12 Mo3 O10 Mo2 -45.3(4) . .
O2 Mo3 O10 Mo2 -169.23(15) 2_676 .
O8 Mo3 O10 Mo2 -13.10(12) . .
O6 Mo3 O10 Mo2 -95.90(14) 2_676 .
O11 Mo3 O10 Cu1 -170.43(17) . .
O12 Mo3 O10 Cu1 55.2(4) . .
O2 Mo3 O10 Cu1 -68.75(14) 2_676 .
O8 Mo3 O10 Cu1 87.39(14) . .
O6 Mo3 O10 Cu1 4.59(10) 2_676 .
O7 Mo2 O10 Mo3 41.2(4) . .
O9 Mo2 O10 Mo3 -89.6(2) . .
O5 Mo2 O10 Mo3 167.88(15) . .
O8 Mo2 O10 Mo3 13.02(12) . .
O4 Mo2 O10 Mo3 95.23(14) . .
O7 Mo2 O10 Cu1 -59.3(4) . .
O9 Mo2 O10 Cu1 169.93(19) . .
O5 Mo2 O10 Cu1 67.39(14) . .
O8 Mo2 O10 Cu1 -87.47(14) . .
O4 Mo2 O10 Cu1 -5.25(10) . .
O6 Cu1 O10 Mo3 -5.31(11) 2_676 .
O6 Cu1 O10 Mo3 174.69(11) . .
O4 Cu1 O10 Mo3 -101.15(14) . .
O4 Cu1 O10 Mo3 78.85(14) 2_676 .
O10 Cu1 O10 Mo3 150(100) 2_676 .
O6 Cu1 O10 Mo2 101.89(14) 2_676 .
O6 Cu1 O10 Mo2 -78.11(14) . .
O4 Cu1 O10 Mo2 6.06(11) . .
O4 Cu1 O10 Mo2 -173.94(11) 2_676 .
O10 Cu1 O10 Mo2 -102(100) 2_676 .
